data_7009054
loop_
_publ_author_name
'Kimblin, Clare'
'Bridgewater, Brian M.'
'Hascall, Tony'
'Parkin, Gerard'

_publ_section_title
;
 The synthesis and structural characterization of
 bis(mercaptoimidazolyl)hydroborato complexes of lithium, thallium and
 zinc&#x200A;&#x2020;
;
_journal_issue 6
_journal_name_full 'Journal of the Chemical Society, Dalton Transactions'
_journal_page_first 891
_journal_paper_doi 10.1039/a908411h
_journal_year 2000
_chemical_formula_sum 'C16 H24 B2 N8 S4 Tl2'
_chemical_formula_weight 887.03
_chemical_name_systematic
;

 ?

;
_space_group_IT_number 14
_symmetry_cell_setting monoclinic
_symmetry_space_group_name_Hall '-P 2yn'
_symmetry_space_group_name_H-M 'P 1 21/n 1'
_atom_sites_solution_hydrogens geom
_atom_sites_solution_primary direct
_atom_sites_solution_secondary difmap
_audit_creation_method SHELXL
_cell_angle_alpha 90.00
_cell_angle_beta 111.9660(10)
_cell_angle_gamma 90.00
_cell_formula_units_Z 2
_cell_length_a 8.5696(4)
_cell_length_b 14.1642(7)
_cell_length_c 11.3006(5)
_cell_measurement_temperature 203(2)
_cell_volume 1272.11(10)
_computing_cell_refinement 'Siemens XSCANS'
_computing_data_collection 'Siemens XSCANS'
_computing_data_reduction 'Siemens SHELXTL'
_computing_molecular_graphics 'Siemens SHELXTL'
_computing_publication_material 'Siemens SHELXTL'
_computing_structure_refinement 'SHELXL-93 (Sheldrick, 1993)'
_computing_structure_solution 'SHELXS-86 (Sheldrick, 1990)'
_diffrn_ambient_temperature 203(2)
_diffrn_measurement_device 'Siemens P4'
_diffrn_measurement_method '\w scans'
_diffrn_radiation_monochromator graphite
_diffrn_radiation_source 'fine-focus sealed tube'
_diffrn_radiation_type MoK\a
_diffrn_radiation_wavelength 0.71073
_diffrn_reflns_av_R_equivalents 0.0322
_diffrn_reflns_av_sigmaI/netI 0.0324
_diffrn_reflns_limit_h_max 11
_diffrn_reflns_limit_h_min -11
_diffrn_reflns_limit_k_max 18
_diffrn_reflns_limit_k_min -18
_diffrn_reflns_limit_l_max 14
_diffrn_reflns_limit_l_min -12
_diffrn_reflns_number 8986
_diffrn_reflns_theta_max 28.27
_diffrn_reflns_theta_min 2.42
_exptl_absorpt_coefficient_mu 13.002
_exptl_absorpt_correction_type none
_exptl_crystal_density_diffrn 2.316
_exptl_crystal_F_000 824
_exptl_crystal_size_max 0.2
_exptl_crystal_size_mid 0.2
_exptl_crystal_size_min 0.1
_refine_diff_density_max 1.208
_refine_diff_density_min -1.239
_refine_diff_density_rms 0.134
_refine_ls_extinction_coef 0.0029(2)
_refine_ls_extinction_expression Fc^*^=kFc[1+0.001xFc^2^\l^3^/sin(2\q)]^-1/4^
_refine_ls_extinction_method SHELXL
_refine_ls_goodness_of_fit_all 1.128
_refine_ls_goodness_of_fit_obs 1.146
_refine_ls_matrix_type full
_refine_ls_number_parameters 154
_refine_ls_number_reflns 2865
_refine_ls_number_restraints 0
_refine_ls_restrained_S_all 1.128
_refine_ls_restrained_S_obs 1.146
_refine_ls_R_factor_all 0.0359
_refine_ls_R_factor_obs 0.0292
_refine_ls_shift/esd_max 0.000
_refine_ls_shift/esd_mean 0.000
_refine_ls_structure_factor_coef Fsqd
_refine_ls_weighting_details 'w=1/[\s^2^(Fo^2^)+(0.0162P)^2^+3.9895P] where P=(Fo^2^+2Fc^2^)/3'
_refine_ls_weighting_scheme calc
_refine_ls_wR_factor_all 0.0644
_refine_ls_wR_factor_obs 0.0616
_reflns_number_observed 2558
_reflns_number_total 2865
_reflns_observed_criterion >2sigma(I)
_cod_data_source_file a908411h.txt
_cod_data_source_block tls10
_cod_depositor_comments
;
The following automatic conversions were performed:
'_symmetry_cell_setting' value 'Monoclinic' changed to 'monoclinic'
according to '/home/saulius/struct/CIF-dictionaries/cif_core.dic'
dictionary named 'cif_core.dic' version 2.4.1 from 2010-06-29.

Automatic conversion script
Id: cif_fix_enum 1527 2010-12-29 10:47:43Z saulius 

The following automatic conversions were performed:

'_refine_ls_weighting_scheme' value 'calc
w=1/[\s^2^(Fo^2^)+(0.0162P)^2^+3.9895P] where P=(Fo^2^+2Fc^2^)/3' was
changed to 'calc'. New tag '_refine_ls_weighting_details' was
created. The value of the new tag was set to
'w=1/[\s^2^(Fo^2^)+(0.0162P)^2^+3.9895P] where P=(Fo^2^+2Fc^2^)/3'.

Automatic conversion script
Id: cif_fix_values 3143 2015-03-26 13:38:13Z robertas 
;
_cod_original_sg_symbol_H-M P2(1)/n
_cod_database_code 7009054

loop_
_symmetry_equiv_pos_as_xyz
'x, y, z'
'-x+1/2, y+1/2, -z+1/2'
'-x, -y, -z'
'x-1/2, -y-1/2, z-1/2'

loop_
_atom_site_aniso_label
_atom_site_aniso_U_11
_atom_site_aniso_U_22
_atom_site_aniso_U_33
_atom_site_aniso_U_23
_atom_site_aniso_U_13
_atom_site_aniso_U_12
Tl 0.03446(12) 0.02699(12) 0.03772(13) 0.00813(9) 0.01045(8) 0.00100(8)
S1 0.0283(6) 0.0215(6) 0.0648(9) -0.0106(6) 0.0109(6) -0.0069(5)
S2 0.0357(7) 0.0356(7) 0.0272(6) 0.0002(5) 0.0104(5) -0.0087(5)
N11 0.020(2) 0.036(2) 0.026(2) -0.001(2) 0.0061(15) 0.001(2)
N12 0.023(2) 0.016(2) 0.027(2) -0.001(2) 0.0072(15) 0.0024(15)
N21 0.028(2) 0.022(2) 0.035(2) -0.005(2) 0.009(2) -0.010(2)
N22 0.020(2) 0.019(2) 0.028(2) -0.002(2) 0.0093(15) -0.002(2)
C11 0.022(2) 0.023(2) 0.027(2) -0.005(2) 0.005(2) -0.003(2)
C12 0.029(2) 0.031(3) 0.036(3) 0.003(2) 0.011(2) 0.007(2)
C13 0.031(2) 0.019(2) 0.037(3) 0.003(2) 0.013(2) 0.006(2)
C14 0.018(2) 0.054(4) 0.048(3) -0.004(3) 0.012(2) -0.001(2)
C21 0.020(2) 0.024(2) 0.028(2) -0.004(2) 0.009(2) -0.003(2)
C22 0.034(3) 0.023(2) 0.043(3) 0.004(2) 0.015(2) -0.004(2)
C23 0.031(2) 0.023(2) 0.032(2) 0.002(2) 0.010(2) -0.001(2)
C24 0.046(3) 0.037(3) 0.047(3) -0.018(3) 0.013(3) -0.023(3)
B 0.020(2) 0.018(2) 0.033(3) -0.004(2) 0.010(2) -0.003(2)

loop_
_atom_site_label
_atom_site_type_symbol
_atom_site_fract_x
_atom_site_fract_y
_atom_site_fract_z
_atom_site_U_iso_or_equiv
_atom_site_thermal_displace_type
_atom_site_occupancy
_atom_site_calc_flag
_atom_site_refinement_flags
_atom_site_disorder_group
Tl Tl 0.49026(3) 0.151855(14) 0.03026(2) 0.03394(9) Uani 1 d . .
S1 S 0.2803(2) -0.21079(10) -0.3167(2) 0.0400(3) Uani 1 d . .
S2 S 0.7621(2) 0.00841(10) 0.01590(12) 0.0332(3) Uani 1 d . .
N11 N 0.1134(5) -0.0440(3) -0.3324(4) 0.0278(9) Uani 1 d . .
N12 N 0.3788(5) -0.0260(3) -0.3038(4) 0.0227(8) Uani 1 d . .
N21 N 0.8295(5) 0.1505(3) -0.1196(4) 0.0294(9) Uani 1 d . .
N22 N 0.6705(4) 0.0415(3) -0.2432(4) 0.0224(8) Uani 1 d . .
C11 C 0.2565(6) -0.0910(3) -0.3193(4) 0.0254(10) Uani 1 d . .
C12 C 0.1457(6) 0.0519(4) -0.3230(5) 0.0324(11) Uani 1 d . .
H12A H 0.0689(6) 0.1004(4) -0.3270(5) 0.039 Uiso 1 calc R .
C13 C 0.3079(6) 0.0624(3) -0.3071(5) 0.0292(10) Uani 1 d . .
H13A H 0.3644(6) 0.1204(3) -0.2995(5) 0.035 Uiso 1 calc R .
C14 C -0.0450(6) -0.0865(5) -0.3419(6) 0.0402(13) Uani 1 d . .
H14A H -0.1273(6) -0.0372(5) -0.3507(6) 0.060 Uiso 1 calc R .
H14B H -0.0284(6) -0.1230(5) -0.2655(6) 0.060 Uiso 1 calc R .
H14C H -0.0852(6) -0.1276(5) -0.4159(6) 0.060 Uiso 1 calc R .
C21 C 0.7530(6) 0.0666(3) -0.1193(4) 0.0243(9) Uani 1 d . .
C22 C 0.7981(7) 0.1784(4) -0.2427(5) 0.0332(11) Uani 1 d . .
H22A H 0.8371(7) 0.2335(4) -0.2689(5) 0.040 Uiso 1 calc R .
C23 C 0.6998(6) 0.1107(4) -0.3189(5) 0.0291(10) Uani 1 d . .
H23A H 0.6583(6) 0.1106(4) -0.4085(5) 0.035 Uiso 1 calc R .
C24 C 0.9369(8) 0.2008(4) -0.0059(6) 0.0445(15) Uani 1 d . .
H24A H 0.9765(8) 0.2588(4) -0.0306(6) 0.067 Uiso 1 calc R .
H24B H 1.0324(8) 0.1615(4) 0.0419(6) 0.067 Uiso 1 calc R .
H24C H 0.8733(8) 0.2155(4) 0.0470(6) 0.067 Uiso 1 calc R .
B B 0.5628(6) -0.0477(4) -0.2937(5) 0.0238(10) Uani 1 d . .
H01 H 0.5642(70) -0.0599(41) -0.3952(54) 0.036(15) Uiso 1 d . .
H02 H 0.6074(79) -0.1139(46) -0.2252(60) 0.046(17) Uiso 1 d . .

loop_
_atom_type_symbol
_atom_type_description
_atom_type_scat_dispersion_real
_atom_type_scat_dispersion_imag
_atom_type_scat_source
C C 0.0033 0.0016 'International Tables Vol C Tables 4.2.6.8 and 6.1.1.4'
H H 0.0000 0.0000 'International Tables Vol C Tables 4.2.6.8 and 6.1.1.4'
B B 0.0013 0.0007 'International Tables Vol C Tables 4.2.6.8 and 6.1.1.4'
N N 0.0061 0.0033 'International Tables Vol C Tables 4.2.6.8 and 6.1.1.4'
S S 0.1246 0.1234 'International Tables Vol C Tables 4.2.6.8 and 6.1.1.4'
Tl Tl -2.8358 9.6688 'International Tables Vol C Tables 4.2.6.8 and 6.1.1.4'

loop_
_geom_angle_atom_site_label_1
_geom_angle_atom_site_label_2
_geom_angle_atom_site_label_3
_geom_angle
_geom_angle_site_symmetry_1
_geom_angle_site_symmetry_3
_geom_angle_publ_flag
S2 Tl S2 90.10(4) 3_655 . ?
C21 S2 Tl 114.5(2) . 3_655 ?
C21 S2 Tl 87.0(2) . . ?
Tl S2 Tl 89.90(4) 3_655 . ?
C11 N11 C12 109.1(4) . . ?
C11 N11 C14 125.9(5) . . ?
C12 N11 C14 124.6(4) . . ?
C11 N12 C13 107.5(4) . . ?
C11 N12 B 125.7(4) . . ?
C13 N12 B 126.7(4) . . ?
C21 N21 C22 110.0(4) . . ?
C21 N21 C24 124.9(5) . . ?
C22 N21 C24 125.0(4) . . ?
C21 N22 C23 107.8(4) . . ?
C21 N22 B 127.2(4) . . ?
C23 N22 B 125.0(4) . . ?
N11 C11 N12 107.7(4) . . ?
N11 C11 S1 126.0(4) . . ?
N12 C11 S1 126.2(4) . . ?
C13 C12 N11 106.7(4) . . ?
C12 C13 N12 108.9(5) . . ?
N21 C21 N22 107.0(4) . . ?
N21 C21 S2 124.2(4) . . ?
N22 C21 S2 128.7(4) . . ?
C23 C22 N21 106.3(5) . . ?
C22 C23 N22 108.8(4) . . ?
N22 B N12 108.2(4) . . ?

loop_
_geom_bond_atom_site_label_1
_geom_bond_atom_site_label_2
_geom_bond_distance
_geom_bond_site_symmetry_2
_geom_bond_publ_flag
Tl S2 3.0426(13) 3_655 ?
Tl S2 3.1406(15) . ?
S1 C11 1.707(5) . ?
S2 C21 1.712(5) . ?
S2 Tl 3.0426(13) 3_655 ?
N11 C11 1.355(6) . ?
N11 C12 1.382(7) . ?
N11 C14 1.452(6) . ?
N12 C11 1.357(6) . ?
N12 C13 1.386(6) . ?
N12 B 1.568(6) . ?
N21 C21 1.358(6) . ?
N21 C22 1.372(7) . ?
N21 C24 1.456(6) . ?
N22 C21 1.358(6) . ?
N22 C23 1.385(6) . ?
N22 B 1.542(6) . ?
C12 C13 1.342(7) . ?
C22 C23 1.351(7) . ?
